data_4082188
loop_
_publ_author_name
'Jochmann, Phillip'
'Stephan, Douglas W.'

_publ_section_title
;
 Reactions of CO2with Heteroleptic Zinc and Zinc--NHC Complexes
;
_journal_issue 24
_journal_name_full Organometallics
_journal_page_first 7503
_journal_paper_doi 10.1021/om401000s
_journal_volume 32
_journal_year 2013
_chemical_formula_sum 'C27 H35 F5 N2 Zn'
_chemical_formula_weight 547.94
_chemical_name_systematic
; 
 ? 
;
_space_group_IT_number 19
_symmetry_cell_setting orthorhombic
_symmetry_space_group_name_Hall 'P 2ac 2ab'
_symmetry_space_group_name_H-M 'P 21 21 21'
_atom_sites_solution_hydrogens geom
_atom_sites_solution_primary direct
_atom_sites_solution_secondary difmap
_audit_creation_method SHELXL-97
_cell_angle_alpha 90.00
_cell_angle_beta 90.00
_cell_angle_gamma 90.00
_cell_formula_units_Z 4
_cell_length_a 9.6175(7)
_cell_length_b 14.9363(11)
_cell_length_c 18.0693(13)
_cell_measurement_reflns_used 9966
_cell_measurement_temperature 150(2)
_cell_measurement_theta_max 27.48
_cell_measurement_theta_min 2.25
_cell_volume 2595.7(3)
_computing_structure_refinement 'SHELXL-97 (Sheldrick, 2008)'
_computing_structure_solution 'SHELXS-97 (Sheldrick, 2008)'
_diffrn_ambient_temperature 150(2)
_diffrn_measured_fraction_theta_full 0.995
_diffrn_measured_fraction_theta_max 0.995
_diffrn_radiation_monochromator graphite
_diffrn_radiation_source 'fine-focus sealed tube'
_diffrn_radiation_type MoK\a
_diffrn_radiation_wavelength 0.71073
_diffrn_reflns_av_R_equivalents 0.0690
_diffrn_reflns_av_sigmaI/netI 0.0578
_diffrn_reflns_limit_h_max 12
_diffrn_reflns_limit_h_min -11
_diffrn_reflns_limit_k_max 19
_diffrn_reflns_limit_k_min -19
_diffrn_reflns_limit_l_max 23
_diffrn_reflns_limit_l_min -23
_diffrn_reflns_number 23090
_diffrn_reflns_theta_full 27.66
_diffrn_reflns_theta_max 27.66
_diffrn_reflns_theta_min 1.77
_exptl_absorpt_coefficient_mu 1.000
_exptl_absorpt_correction_T_max 0.9066
_exptl_absorpt_correction_T_min 0.7535
_exptl_absorpt_correction_type multi-scan
_exptl_absorpt_process_details SADABS
_exptl_crystal_density_diffrn 1.402
_exptl_crystal_density_method 'not measured'
_exptl_crystal_F_000 1144
_exptl_crystal_size_max 0.30
_exptl_crystal_size_mid 0.30
_exptl_crystal_size_min 0.10
_refine_diff_density_max 0.609
_refine_diff_density_min -0.631
_refine_diff_density_rms 0.067
_refine_ls_abs_structure_details 'Flack H D (1983), Acta Cryst. A39, 876-881'
_refine_ls_abs_structure_Flack -0.002(10)
_refine_ls_extinction_method none
_refine_ls_goodness_of_fit_ref 1.005
_refine_ls_hydrogen_treatment constr
_refine_ls_matrix_type full
_refine_ls_number_parameters 325
_refine_ls_number_reflns 6025
_refine_ls_number_restraints 0
_refine_ls_restrained_S_all 1.005
_refine_ls_R_factor_all 0.0450
_refine_ls_R_factor_gt 0.0381
_refine_ls_shift/su_max 0.002
_refine_ls_shift/su_mean 0.000
_refine_ls_structure_factor_coef Fsqd
_refine_ls_weighting_details 'calc w=1/[\s^2^(Fo^2^)+(0.0581P)^2^+0.0000P] where P=(Fo^2^+2Fc^2^)/3'
_refine_ls_weighting_scheme calc
_refine_ls_wR_factor_gt 0.0949
_refine_ls_wR_factor_ref 0.0986
_reflns_number_gt 5391
_reflns_number_total 6025
_reflns_threshold_expression >2sigma(I)
_cod_data_source_file om401000s_si_003.cif
_cod_data_source_block pj012_0ma
_cod_depositor_comments
;
The following automatic conversions were performed:

'_symmetry_cell_setting' value 'Orthorhombic' changed to
'orthorhombic' according to
/home/saulius/struct/CIF-dictionaries/cif_core.dic dictionary named
'cif_core.dic' version 2.4.2 from 2011-04-26.

Automatic conversion script
Id: cif_fix_values 1891 2012-01-12 08:04:46Z andrius 
;
_cod_original_sg_symbol_H-M P2(1)2(1)2(1)
_cod_database_code 4082188

loop_
_symmetry_equiv_pos_as_xyz
'x, y, z'
'x+1/2, -y+1/2, -z'
'-x, y+1/2, -z+1/2'
'-x+1/2, -y, z+1/2'

loop_
_atom_site_label
_atom_site_type_symbol
_atom_site_fract_x
_atom_site_fract_y
_atom_site_fract_z
_atom_site_U_iso_or_equiv
_atom_site_adp_type
_atom_site_occupancy
_atom_site_symmetry_multiplicity
_atom_site_calc_flag
_atom_site_refinement_flags
_atom_site_disorder_assembly
_atom_site_disorder_group
Zn1 Zn 0.19475(3) 0.594385(19) 0.741682(14) 0.02372(9) Uani 1 1 d . . .
F1 F -0.12546(19) 0.61779(14) 0.69085(10) 0.0504(5) Uani 1 1 d . . .
F2 F -0.2585(2) 0.57212(15) 0.56701(11) 0.0561(5) Uani 1 1 d . . .
F3 F -0.1307(2) 0.46729(17) 0.46509(12) 0.0641(6) Uani 1 1 d . . .
F4 F 0.26782(19) 0.45407(13) 0.61143(11) 0.0447(5) Uani 1 1 d . . .
F5 F 0.13028(19) 0.40704(15) 0.48945(11) 0.0570(5) Uani 1 1 d . . .
N1 N 0.0687(2) 0.58274(14) 0.89743(10) 0.0203(4) Uani 1 1 d . . .
N2 N 0.1858(2) 0.46378(13) 0.87321(10) 0.0233(4) Uani 1 1 d . A .
C1 C 0.3512(3) 0.68247(18) 0.70670(14) 0.0276(6) Uani 1 1 d . . .
C2 C 0.4519(3) 0.6283(2) 0.65883(18) 0.0418(7) Uani 1 1 d . . .
H2A H 0.5267 0.6674 0.6412 0.063 Uiso 1 1 calc R . .
H2B H 0.4018 0.6033 0.6163 0.063 Uiso 1 1 calc R . .
H2C H 0.4916 0.5795 0.6883 0.063 Uiso 1 1 calc R . .
C3 C 0.2710(3) 0.75429(18) 0.67055(14) 0.0273(6) Uani 1 1 d . . .
C4 C 0.2670(3) 0.82729(18) 0.71629(15) 0.0281(6) Uani 1 1 d . . .
C5 C 0.3489(3) 0.80803(19) 0.78072(15) 0.0325(6) Uani 1 1 d . . .
C6 C 0.3637(4) 0.8721(2) 0.84496(17) 0.0481(8) Uani 1 1 d . . .
H6A H 0.4240 0.8454 0.8827 0.072 Uiso 1 1 calc R . .
H6B H 0.2719 0.8840 0.8663 0.072 Uiso 1 1 calc R . .
H6C H 0.4048 0.9283 0.8275 0.072 Uiso 1 1 calc R . .
C7 C 0.4036(3) 0.7247(2) 0.77446(14) 0.0326(6) Uani 1 1 d . . .
C8 C 0.5022(3) 0.6804(3) 0.8272(2) 0.0562(10) Uani 1 1 d . . .
H8A H 0.5223 0.7211 0.8683 0.084 Uiso 1 1 calc R . .
H8B H 0.5888 0.6657 0.8013 0.084 Uiso 1 1 calc R . .
H8C H 0.4600 0.6254 0.8464 0.084 Uiso 1 1 calc R . .
C9 C 0.1930(4) 0.9139(2) 0.7029(2) 0.0475(7) Uani 1 1 d . . .
H9A H 0.1446 0.9113 0.6553 0.071 Uiso 1 1 calc R . .
H9B H 0.2607 0.9630 0.7022 0.071 Uiso 1 1 calc R . .
H9C H 0.1254 0.9242 0.7426 0.071 Uiso 1 1 calc R . .
C10 C 0.2139(4) 0.7486(2) 0.59357(15) 0.0434(8) Uani 1 1 d . . .
H10A H 0.1646 0.8042 0.5817 0.065 Uiso 1 1 calc R . .
H10B H 0.1494 0.6980 0.5902 0.065 Uiso 1 1 calc R . .
H10C H 0.2904 0.7399 0.5585 0.065 Uiso 1 1 calc R . .
C11 C 0.1520(2) 0.54523(16) 0.84542(13) 0.0217(5) Uani 1 1 d . . .
C12 C 0.0503(3) 0.52432(19) 0.95578(14) 0.0311(6) Uani 1 1 d . . .
H12A H -0.0041 0.5349 0.9988 0.037 Uiso 1 1 calc R . .
C13 C 0.1227(3) 0.4506(2) 0.94093(14) 0.0311(6) Uani 1 1 d . . .
H13A H 0.1296 0.3988 0.9712 0.037 Uiso 1 1 calc R . .
C18 C 0.0152(3) 0.67572(17) 0.89989(13) 0.0236(5) Uani 1 1 d . . .
C19 C 0.0962(3) 0.7250(2) 0.95935(17) 0.0385(7) Uani 1 1 d . . .
H19A H 0.1951 0.7258 0.9462 0.058 Uiso 1 1 calc R . .
H19B H 0.0841 0.6943 1.0069 0.058 Uiso 1 1 calc R . .
H19C H 0.0618 0.7865 0.9634 0.058 Uiso 1 1 calc R . .
C20 C 0.0353(3) 0.72150(19) 0.82606(15) 0.0333(6) Uani 1 1 d . . .
H20A H 0.1347 0.7232 0.8140 0.050 Uiso 1 1 calc R . .
H20B H -0.0009 0.7827 0.8287 0.050 Uiso 1 1 calc R . .
H20C H -0.0146 0.6882 0.7876 0.050 Uiso 1 1 calc R . .
C21 C -0.1404(3) 0.6739(2) 0.91879(19) 0.0423(8) Uani 1 1 d . . .
H21A H -0.1911 0.6422 0.8797 0.064 Uiso 1 1 calc R . .
H21B H -0.1753 0.7354 0.9226 0.064 Uiso 1 1 calc R . .
H21C H -0.1541 0.6430 0.9661 0.064 Uiso 1 1 calc R . .
C22 C 0.0791(3) 0.54092(17) 0.65669(14) 0.0271(5) Uani 1 1 d . . .
C23 C -0.0550(3) 0.56593(18) 0.64156(15) 0.0312(6) Uani 1 1 d . . .
C24 C -0.1276(3) 0.5439(2) 0.57870(17) 0.0377(7) Uani 1 1 d . . .
C25 C -0.0632(4) 0.4902(2) 0.52726(17) 0.0420(8) Uani 1 1 d . . .
C26 C 0.0689(3) 0.4606(2) 0.53977(17) 0.0380(7) Uani 1 1 d . . .
C27 C 0.1366(3) 0.48641(19) 0.60313(15) 0.0308(6) Uani 1 1 d . . .
C14 C 0.2805(3) 0.39574(18) 0.83950(14) 0.0307(6) Uani 1 1 d . . .
C30 C 0.2016(7) 0.2993(4) 0.8470(4) 0.0418(9) Uani 0.50 1 d P A 1
H30A H 0.1469 0.2983 0.8928 0.063 Uiso 0.50 1 calc PR A 1
H30B H 0.2708 0.2511 0.8483 0.063 Uiso 0.50 1 calc PR A 1
H30C H 0.1398 0.2906 0.8045 0.063 Uiso 0.50 1 calc PR A 1
C31 C 0.4112(8) 0.3896(5) 0.8866(4) 0.0479(14) Uani 0.50 1 d P A 1
H31A H 0.3947 0.3490 0.9283 0.072 Uiso 0.50 1 calc PR A 1
H31B H 0.4352 0.4492 0.9054 0.072 Uiso 0.50 1 calc PR A 1
H31C H 0.4880 0.3666 0.8564 0.072 Uiso 0.50 1 calc PR A 1
C32 C 0.3060(6) 0.4088(4) 0.7621(3) 0.0363(9) Uani 0.50 1 d P A 1
H32A H 0.2281 0.3845 0.7335 0.054 Uiso 0.50 1 calc PR A 1
H32B H 0.3919 0.3779 0.7480 0.054 Uiso 0.50 1 calc PR A 1
H32C H 0.3155 0.4729 0.7518 0.054 Uiso 0.50 1 calc PR A 1
C30A C 0.1985(7) 0.3423(4) 0.7865(4) 0.0418(9) Uani 0.50 1 d P A 2
H30D H 0.1242 0.3108 0.8129 0.063 Uiso 0.50 1 calc PR A 2
H30E H 0.2592 0.2987 0.7621 0.063 Uiso 0.50 1 calc PR A 2
H30F H 0.1576 0.3821 0.7492 0.063 Uiso 0.50 1 calc PR A 2
C31A C 0.3532(9) 0.3439(5) 0.8965(4) 0.0479(14) Uani 0.50 1 d P A 2
H31D H 0.2865 0.3056 0.9226 0.072 Uiso 0.50 1 calc PR A 2
H31E H 0.3972 0.3848 0.9318 0.072 Uiso 0.50 1 calc PR A 2
H31F H 0.4246 0.3064 0.8732 0.072 Uiso 0.50 1 calc PR A 2
C32A C 0.3974(6) 0.4489(4) 0.7943(3) 0.0363(9) Uani 0.50 1 d P A 2
H32D H 0.3963 0.5121 0.8089 0.054 Uiso 0.50 1 calc PR A 2
H32E H 0.3787 0.4440 0.7412 0.054 Uiso 0.50 1 calc PR A 2
H32F H 0.4889 0.4232 0.8053 0.054 Uiso 0.50 1 calc PR A 2

loop_
_atom_site_aniso_label
_atom_site_aniso_U_11
_atom_site_aniso_U_22
_atom_site_aniso_U_33
_atom_site_aniso_U_23
_atom_site_aniso_U_13
_atom_site_aniso_U_12
Zn1 0.02965(15) 0.02151(14) 0.01999(13) 0.00155(10) 0.00462(11) 0.00755(12)
F1 0.0509(11) 0.0546(12) 0.0458(10) -0.0200(9) 0.0003(8) 0.0179(9)
F2 0.0438(10) 0.0675(14) 0.0571(12) -0.0092(11) -0.0105(9) 0.0027(10)
F3 0.0542(12) 0.0864(16) 0.0518(11) -0.0321(11) -0.0053(10) -0.0258(12)
F4 0.0435(10) 0.0422(10) 0.0485(10) -0.0127(9) 0.0122(8) 0.0007(8)
F5 0.0526(11) 0.0603(12) 0.0581(11) -0.0389(11) 0.0204(9) -0.0184(10)
N1 0.0208(9) 0.0203(10) 0.0197(9) -0.0020(8) 0.0024(7) -0.0030(9)
N2 0.0309(11) 0.0169(10) 0.0221(9) -0.0002(7) -0.0002(9) 0.0000(10)
C1 0.0291(13) 0.0294(14) 0.0243(12) -0.0021(11) 0.0028(10) 0.0017(11)
C2 0.0466(18) 0.0341(16) 0.0446(17) -0.0032(14) 0.0202(15) 0.0030(14)
C3 0.0309(14) 0.0273(13) 0.0238(12) 0.0040(10) 0.0040(10) -0.0060(11)
C4 0.0276(13) 0.0216(13) 0.0352(13) -0.0001(11) 0.0073(10) -0.0055(10)
C5 0.0329(14) 0.0333(15) 0.0312(13) -0.0094(11) 0.0092(11) -0.0101(12)
C6 0.0548(19) 0.052(2) 0.0380(16) -0.0178(15) 0.0113(15) -0.0163(17)
C7 0.0280(14) 0.0446(17) 0.0253(13) 0.0024(12) 0.0021(10) 0.0005(12)
C8 0.049(2) 0.070(3) 0.049(2) 0.0094(19) -0.0126(16) 0.0041(19)
C9 0.0474(18) 0.0291(15) 0.066(2) 0.0017(15) 0.0069(16) 0.0053(16)
C10 0.065(2) 0.0358(15) 0.0296(14) 0.0079(12) -0.0105(15) -0.0135(16)
C11 0.0256(12) 0.0192(12) 0.0201(11) -0.0028(9) -0.0011(9) 0.0028(10)
C12 0.0389(15) 0.0324(15) 0.0219(12) 0.0020(11) 0.0099(11) -0.0061(12)
C13 0.0395(16) 0.0289(14) 0.0249(13) 0.0056(11) 0.0039(11) -0.0053(13)
C18 0.0231(13) 0.0222(12) 0.0256(12) -0.0056(10) 0.0058(10) 0.0042(10)
C19 0.0464(18) 0.0256(14) 0.0436(16) -0.0158(13) -0.0075(14) 0.0030(13)
C20 0.0418(16) 0.0246(14) 0.0334(14) 0.0006(11) 0.0089(12) 0.0107(13)
C21 0.0284(15) 0.0438(19) 0.0548(19) 0.0001(15) 0.0127(14) 0.0041(14)
C22 0.0371(14) 0.0184(12) 0.0256(12) 0.0004(10) 0.0069(11) -0.0033(11)
C23 0.0399(15) 0.0208(13) 0.0330(14) -0.0046(10) 0.0078(12) -0.0012(11)
C24 0.0361(16) 0.0361(16) 0.0411(16) -0.0001(13) 0.0021(13) -0.0058(14)
C25 0.0462(18) 0.0438(18) 0.0359(15) -0.0141(14) 0.0042(13) -0.0204(15)
C26 0.0390(16) 0.0347(16) 0.0403(15) -0.0170(13) 0.0173(13) -0.0181(14)
C27 0.0325(14) 0.0266(14) 0.0334(14) -0.0008(12) 0.0113(11) -0.0075(12)
C14 0.0378(15) 0.0220(13) 0.0322(12) -0.0056(11) -0.0038(11) 0.0069(12)
C30 0.050(2) 0.0234(19) 0.052(2) -0.0076(17) 0.001(2) -0.002(2)
C31 0.053(4) 0.047(4) 0.043(2) -0.003(3) -0.008(3) 0.020(3)
C32 0.042(2) 0.027(2) 0.040(2) -0.0045(18) 0.0118(18) 0.0136(18)
C30A 0.050(2) 0.0234(19) 0.052(2) -0.0076(17) 0.001(2) -0.002(2)
C31A 0.053(4) 0.047(4) 0.043(2) -0.003(3) -0.008(3) 0.020(3)
C32A 0.042(2) 0.027(2) 0.040(2) -0.0045(18) 0.0118(18) 0.0136(18)

loop_
_atom_type_symbol
_atom_type_description
_atom_type_scat_dispersion_real
_atom_type_scat_dispersion_imag
_atom_type_scat_source
C C 0.0033 0.0016 'International Tables Vol C Tables 4.2.6.8 and 6.1.1.4'
H H 0.0000 0.0000 'International Tables Vol C Tables 4.2.6.8 and 6.1.1.4'
N N 0.0061 0.0033 'International Tables Vol C Tables 4.2.6.8 and 6.1.1.4'
F F 0.0171 0.0103 'International Tables Vol C Tables 4.2.6.8 and 6.1.1.4'
Zn Zn 0.2839 1.4301 'International Tables Vol C Tables 4.2.6.8 and 6.1.1.4'

loop_
_geom_angle_atom_site_label_1
_geom_angle_atom_site_label_2
_geom_angle_atom_site_label_3
_geom_angle
C11 Zn1 C22 115.73(10)
C11 Zn1 C1 130.02(10)
C22 Zn1 C1 113.98(10)
C11 N1 C12 110.1(2)
C11 N1 C18 127.81(19)
C12 N1 C18 121.7(2)
C11 N2 C13 110.5(2)
C11 N2 C14 127.3(2)
C13 N2 C14 122.2(2)
C7 C1 C3 103.7(2)
C7 C1 C2 118.8(2)
C3 C1 C2 117.7(2)
C7 C1 Zn1 105.34(17)
C3 C1 Zn1 102.42(16)
C2 C1 Zn1 107.03(18)
C1 C2 H2A 109.5
C1 C2 H2B 109.5
H2A C2 H2B 109.5
C1 C2 H2C 109.5
H2A C2 H2C 109.5
H2B C2 H2C 109.5
C4 C3 C1 109.1(2)
C4 C3 C10 126.5(3)
C1 C3 C10 124.2(3)
C3 C4 C5 108.3(2)
C3 C4 C9 127.2(3)
C5 C4 C9 124.4(3)
C7 C5 C4 109.2(2)
C7 C5 C6 127.5(3)
C4 C5 C6 123.2(3)
C5 C6 H6A 109.5
C5 C6 H6B 109.5
H6A C6 H6B 109.5
C5 C6 H6C 109.5
H6A C6 H6C 109.5
H6B C6 H6C 109.5
C5 C7 C1 109.3(2)
C5 C7 C8 126.7(3)
C1 C7 C8 124.0(3)
C7 C8 H8A 109.5
C7 C8 H8B 109.5
H8A C8 H8B 109.5
C7 C8 H8C 109.5
H8A C8 H8C 109.5
H8B C8 H8C 109.5
C4 C9 H9A 109.5
C4 C9 H9B 109.5
H9A C9 H9B 109.5
C4 C9 H9C 109.5
H9A C9 H9C 109.5
H9B C9 H9C 109.5
C3 C10 H10A 109.5
C3 C10 H10B 109.5
H10A C10 H10B 109.5
C3 C10 H10C 109.5
H10A C10 H10C 109.5
H10B C10 H10C 109.5
N2 C11 N1 104.8(2)
N2 C11 Zn1 127.61(17)
N1 C11 Zn1 127.09(17)
C13 C12 N1 107.6(2)
C13 C12 H12A 126.2
N1 C12 H12A 126.2
C12 C13 N2 106.9(2)
C12 C13 H13A 126.5
N2 C13 H13A 126.5
N1 C18 C20 110.66(19)
N1 C18 C19 107.3(2)
C20 C18 C19 109.9(2)
N1 C18 C21 109.2(2)
C20 C18 C21 109.2(2)
C19 C18 C21 110.6(2)
C18 C19 H19A 109.5
C18 C19 H19B 109.5
H19A C19 H19B 109.5
C18 C19 H19C 109.5
H19A C19 H19C 109.5
H19B C19 H19C 109.5
C18 C20 H20A 109.5
C18 C20 H20B 109.5
H20A C20 H20B 109.5
C18 C20 H20C 109.5
H20A C20 H20C 109.5
H20B C20 H20C 109.5
C18 C21 H21A 109.5
C18 C21 H21B 109.5
H21A C21 H21B 109.5
C18 C21 H21C 109.5
H21A C21 H21C 109.5
H21B C21 H21C 109.5
C23 C22 C27 113.5(3)
C23 C22 Zn1 123.5(2)
C27 C22 Zn1 122.4(2)
F1 C23 C22 119.6(3)
F1 C23 C24 115.1(3)
C22 C23 C24 125.3(3)
F2 C24 C23 122.0(3)
F2 C24 C25 119.9(3)
C23 C24 C25 118.1(3)
F3 C25 C26 120.4(3)
F3 C25 C24 119.8(3)
C26 C25 C24 119.8(3)
F5 C26 C25 119.3(3)
F5 C26 C27 121.4(3)
C25 C26 C27 119.3(3)
F4 C27 C26 115.6(3)
F4 C27 C22 120.3(3)
C26 C27 C22 124.1(3)
C32 C14 C31A 132.5(4)
C32 C14 C30A 62.0(4)
C31A C14 C30A 115.2(4)
C32 C14 N2 114.2(3)
C31A C14 N2 111.3(3)
C30A C14 N2 107.8(3)
C32 C14 C31 114.4(4)
C31A C14 C31 35.0(4)
C30A C14 C31 140.6(4)
N2 C14 C31 108.5(3)
C32 C14 C32A 46.8(3)
C31A C14 C32A 106.6(4)
C30A C14 C32A 108.2(4)
N2 C14 C32A 107.4(3)
C31 C14 C32A 74.6(4)
C32 C14 C30 106.3(4)
C31A C14 C30 72.4(4)
C30A C14 C30 47.9(3)
N2 C14 C30 106.4(3)
C31 C14 C30 106.5(4)
C32A C14 C30 143.8(4)
C14 C30 H30A 109.5
C14 C30 H30B 109.5
H30A C30 H30B 109.5
C14 C30 H30C 109.5
H30A C30 H30C 109.5
H30B C30 H30C 109.5
C14 C31 H31A 109.5
C14 C31 H31B 109.5
H31A C31 H31B 109.5
C14 C31 H31C 109.5
H31A C31 H31C 109.5
H31B C31 H31C 109.5
C14 C32 H32A 109.5
C14 C32 H32B 109.5
H32A C32 H32B 109.5
C14 C32 H32C 109.5
H32A C32 H32C 109.5
H32B C32 H32C 109.5
C14 C30A H30D 109.5
C14 C30A H30E 109.5
H30D C30A H30E 109.5
C14 C30A H30F 109.5
H30D C30A H30F 109.5
H30E C30A H30F 109.5
C14 C31A H31D 109.5
C14 C31A H31E 109.5
H31D C31A H31E 109.5
C14 C31A H31F 109.5
H31D C31A H31F 109.5
H31E C31A H31F 109.5
C14 C32A H32D 109.5
C14 C32A H32E 109.5
H32D C32A H32E 109.5
C14 C32A H32F 109.5
H32D C32A H32F 109.5
H32E C32A H32F 109.5

loop_
_geom_bond_atom_site_label_1
_geom_bond_atom_site_label_2
_geom_bond_distance
Zn1 C11 2.055(2)
Zn1 C22 2.057(3)
Zn1 C1 2.096(3)
F1 C23 1.361(3)
F2 C24 1.345(4)
F3 C25 1.342(3)
F4 C27 1.359(3)
F5 C26 1.347(3)
N1 C11 1.356(3)
N1 C12 1.380(3)
N1 C18 1.482(3)
N2 C11 1.356(3)
N2 C13 1.380(3)
N2 C14 1.495(3)
C1 C7 1.466(4)
C1 C3 1.474(4)
C1 C2 1.530(4)
C2 H2A 0.9800
C2 H2B 0.9800
C2 H2C 0.9800
C3 C4 1.369(4)
C3 C10 1.498(4)
C4 C5 1.435(4)
C4 C9 1.496(4)
C5 C7 1.357(4)
C5 C6 1.511(4)
C6 H6A 0.9800
C6 H6B 0.9800
C6 H6C 0.9800
C7 C8 1.498(4)
C8 H8A 0.9800
C8 H8B 0.9800
C8 H8C 0.9800
C9 H9A 0.9800
C9 H9B 0.9800
C9 H9C 0.9800
C10 H10A 0.9800
C10 H10B 0.9800
C10 H10C 0.9800
C12 C13 1.330(4)
C12 H12A 0.9500
C13 H13A 0.9500
C18 C20 1.512(4)
C18 C19 1.517(4)
C18 C21 1.535(4)
C19 H19A 0.9800
C19 H19B 0.9800
C19 H19C 0.9800
C20 H20A 0.9800
C20 H20B 0.9800
C20 H20C 0.9800
C21 H21A 0.9800
C21 H21B 0.9800
C21 H21C 0.9800
C22 C23 1.370(4)
C22 C27 1.380(4)
C23 C24 1.373(4)
C24 C25 1.375(5)
C25 C26 1.364(5)
C26 C27 1.373(4)
C14 C32 1.434(5)
C14 C31A 1.467(7)
C14 C30A 1.476(7)
C14 C31 1.520(8)
C14 C32A 1.600(7)
C14 C30 1.634(6)
C30 H30A 0.9800
C30 H30B 0.9800
C30 H30C 0.9800
C31 H31A 0.9800
C31 H31B 0.9800
C31 H31C 0.9800
C32 H32A 0.9800
C32 H32B 0.9800
C32 H32C 0.9800
C30A H30D 0.9800
C30A H30E 0.9800
C30A H30F 0.9800
C31A H31D 0.9800
C31A H31E 0.9800
C31A H31F 0.9800
C32A H32D 0.9800
C32A H32E 0.9800
C32A H32F 0.9800

loop_
_geom_torsion_atom_site_label_1
_geom_torsion_atom_site_label_2
_geom_torsion_atom_site_label_3
_geom_torsion_atom_site_label_4
_geom_torsion
C11 Zn1 C1 C7 -16.1(2)
C22 Zn1 C1 C7 170.22(17)
C11 Zn1 C1 C3 -124.29(16)
C22 Zn1 C1 C3 62.03(19)
C11 Zn1 C1 C2 111.2(2)
C22 Zn1 C1 C2 -62.4(2)
C7 C1 C3 C4 -5.2(3)
C2 C1 C3 C4 -138.7(3)
Zn1 C1 C3 C4 104.2(2)
C7 C1 C3 C10 170.5(3)
C2 C1 C3 C10 37.0(4)
Zn1 C1 C3 C10 -80.0(3)
C1 C3 C4 C5 3.1(3)
C10 C3 C4 C5 -172.5(3)
C1 C3 C4 C9 -177.8(3)
C10 C3 C4 C9 6.6(5)
C3 C4 C5 C7 0.5(3)
C9 C4 C5 C7 -178.7(3)
C3 C4 C5 C6 -177.5(3)
C9 C4 C5 C6 3.4(4)
C4 C5 C7 C1 -3.9(3)
C6 C5 C7 C1 174.0(3)
C4 C5 C7 C8 176.1(3)
C6 C5 C7 C8 -6.1(5)
C3 C1 C7 C5 5.5(3)
C2 C1 C7 C5 138.4(3)
Zn1 C1 C7 C5 -101.8(2)
C3 C1 C7 C8 -174.5(3)
C2 C1 C7 C8 -41.5(4)
Zn1 C1 C7 C8 78.3(3)
C13 N2 C11 N1 0.9(3)
C14 N2 C11 N1 -177.4(2)
C13 N2 C11 Zn1 -171.60(19)
C14 N2 C11 Zn1 10.1(4)
C12 N1 C11 N2 -0.8(3)
C18 N1 C11 N2 172.1(2)
C12 N1 C11 Zn1 171.69(19)
C18 N1 C11 Zn1 -15.4(3)
C22 Zn1 C11 N2 73.1(2)
C1 Zn1 C11 N2 -100.5(2)
C22 Zn1 C11 N1 -97.7(2)
C1 Zn1 C11 N1 88.7(2)
C11 N1 C12 C13 0.5(3)
C18 N1 C12 C13 -172.9(2)
N1 C12 C13 N2 0.1(3)
C11 N2 C13 C12 -0.6(3)
C14 N2 C13 C12 177.8(2)
C11 N1 C18 C20 14.1(3)
C12 N1 C18 C20 -173.7(2)
C11 N1 C18 C19 -105.8(3)
C12 N1 C18 C19 66.4(3)
C11 N1 C18 C21 134.3(3)
C12 N1 C18 C21 -53.5(3)
C11 Zn1 C22 C23 78.6(2)
C1 Zn1 C22 C23 -106.8(2)
C11 Zn1 C22 C27 -111.3(2)
C1 Zn1 C22 C27 63.3(2)
C27 C22 C23 F1 178.2(2)
Zn1 C22 C23 F1 -10.9(4)
C27 C22 C23 C24 -2.6(4)
Zn1 C22 C23 C24 168.3(2)
F1 C23 C24 F2 0.3(4)
C22 C23 C24 F2 -178.8(3)
F1 C23 C24 C25 -178.8(3)
C22 C23 C24 C25 2.0(5)
F2 C24 C25 F3 1.0(5)
C23 C24 C25 F3 -179.9(3)
F2 C24 C25 C26 -179.1(3)
C23 C24 C25 C26 0.1(5)
F3 C25 C26 F5 -0.9(4)
C24 C25 C26 F5 179.1(3)
F3 C25 C26 C27 178.7(3)
C24 C25 C26 C27 -1.3(5)
F5 C26 C27 F4 -0.4(4)
C25 C26 C27 F4 -180.0(3)
F5 C26 C27 C22 -179.9(3)
C25 C26 C27 C22 0.5(4)
C23 C22 C27 F4 -178.2(2)
Zn1 C22 C27 F4 10.8(3)
C23 C22 C27 C26 1.3(4)
Zn1 C22 C27 C26 -169.7(2)
C11 N2 C14 C32 -18.1(5)
C13 N2 C14 C32 163.9(4)
C11 N2 C14 C31A 148.0(4)
C13 N2 C14 C31A -30.1(5)
C11 N2 C14 C30A -84.8(4)
C13 N2 C14 C30A 97.2(4)
C11 N2 C14 C31 110.8(4)
C13 N2 C14 C31 -67.3(4)
C11 N2 C14 C32A 31.7(4)
C13 N2 C14 C32A -146.4(3)
C11 N2 C14 C30 -135.0(3)
C13 N2 C14 C30 46.9(4)
